data_4515116
loop_
_publ_author_name
'Monticelli, Marco'
'Baron, Marco'
'Tubaro, Cristina'
'Bellemin-Laponnaz, St\'ephane'
'Graiff, Claudia'
'Bottaro, Gregorio'
'Armelao, Lidia'
'Orian, Laura'

_publ_section_title
;
 Structural and Luminescent Properties of Homoleptic Silver(I), Gold(I),
 and Palladium(II) Complexes with <i>n</i>NHC-<i>tz</i>NHC Heteroditopic
 Carbene Ligands.
;
_journal_issue 2
_journal_name_full 'ACS omega'
_journal_page_first 4192
_journal_page_last 4205
_journal_paper_doi 10.1021/acsomega.8b03668
_journal_volume 4
_journal_year 2019
_chemical_formula_moiety 'C32 H34 Au2 N10, 2(F6 P), C2 H3 N'
_chemical_formula_sum 'C34 H41 Au2 F12 N11 P2'
_chemical_formula_weight 1287.65
_space_group_crystal_system monoclinic
_space_group_IT_number 15
_space_group_name_Hall '-C 2yc'
_space_group_name_H-M_alt 'C 1 2/c 1'
_symmetry_space_group_name_Hall '-C 2yc'
_symmetry_space_group_name_H-M 'C 1 2/c 1'
_atom_sites_solution_hydrogens geom
_audit_creation_date 2018-12-29
_audit_creation_method
;
Olex2 1.2
(compiled 2018.05.29 svn.r3508 for OlexSys, GUI svn.r5506)
;
_cell_angle_alpha 90
_cell_angle_beta 105.8310(10)
_cell_angle_gamma 90
_cell_formula_units_Z 8
_cell_length_a 24.845(2)
_cell_length_b 14.7302(12)
_cell_length_c 24.302(2)
_cell_measurement_reflns_used 9999
_cell_measurement_temperature 173(2)
_cell_measurement_theta_max 24
_cell_measurement_theta_min 4
_cell_volume 8556.5(12)
_computing_cell_refinement 'APEX-II (2008)'
_computing_data_collection 'APEX-II (2008)'
_computing_data_reduction 'SAINT (2008)'
_computing_molecular_graphics 'Olex2 (Dolomanov et al., 2009)'
_computing_publication_material 'Olex2 (Dolomanov et al., 2009)'
_computing_structure_refinement 'ShelXL (Sheldrick, 2015)'
_computing_structure_solution 'SHELXS-97 (Sheldrick, 2008)'
_diffrn_ambient_temperature 173.15
_diffrn_measured_fraction_theta_full 1.000
_diffrn_measured_fraction_theta_max 0.995
_diffrn_measurement_device_type 'Bruker APEX II'
_diffrn_measurement_method omega-scan
_diffrn_radiation_type MoK\a
_diffrn_radiation_wavelength 0.71073
_diffrn_reflns_av_R_equivalents 0.0571
_diffrn_reflns_av_unetI/netI 0.0439
_diffrn_reflns_Laue_measured_fraction_full 1.000
_diffrn_reflns_Laue_measured_fraction_max 0.995
_diffrn_reflns_limit_h_max 32
_diffrn_reflns_limit_h_min -32
_diffrn_reflns_limit_k_max 19
_diffrn_reflns_limit_k_min -19
_diffrn_reflns_limit_l_max 31
_diffrn_reflns_limit_l_min -31
_diffrn_reflns_number 55629
_diffrn_reflns_point_group_measured_fraction_full 1.000
_diffrn_reflns_point_group_measured_fraction_max 0.995
_diffrn_reflns_theta_full 25.242
_diffrn_reflns_theta_max 27.754
_diffrn_reflns_theta_min 1.704
_exptl_absorpt_coefficient_mu 7.019
_exptl_absorpt_correction_T_max 0.7456
_exptl_absorpt_correction_T_min 0.4230
_exptl_absorpt_correction_type multi-scan
_exptl_absorpt_process_details 'Bruker APEX II SADABS, 2008'
_exptl_crystal_colour colourless
_exptl_crystal_colour_primary colourless
_exptl_crystal_density_diffrn 1.999
_exptl_crystal_density_meas ?
_exptl_crystal_description prism
_exptl_crystal_F_000 4944
_exptl_crystal_size_max 0.22
_exptl_crystal_size_mid 0.13
_exptl_crystal_size_min 0.12
_refine_diff_density_max 2.037
_refine_diff_density_min -2.270
_refine_diff_density_rms 0.156
_refine_ls_extinction_method none
_refine_ls_goodness_of_fit_ref 1.184
_refine_ls_hydrogen_treatment constr
_refine_ls_matrix_type full
_refine_ls_number_parameters 564
_refine_ls_number_reflns 10024
_refine_ls_number_restraints 5
_refine_ls_restrained_S_all 1.184
_refine_ls_R_factor_all 0.0706
_refine_ls_R_factor_gt 0.0542
_refine_ls_shift/su_max 0.002
_refine_ls_shift/su_mean 0.000
_refine_ls_structure_factor_coef Fsqd
_refine_ls_weighting_details 'w=1/[\s^2^(Fo^2^)+(0.0116P)^2^+152.1582P] where P=(Fo^2^+2Fc^2^)/3'
_refine_ls_weighting_scheme calc
_refine_ls_wR_factor_gt 0.1079
_refine_ls_wR_factor_ref 0.1133
_reflns_Friedel_coverage 0.000
_reflns_number_gt 8133
_reflns_number_total 10024
_reflns_threshold_expression 'I > 2\s(I)'
_cod_data_source_file ao8b03668_si_002.cif
_cod_data_source_block comp6
_cod_depositor_comments
;
The following automatic conversions were performed:

'_exptl_crystal_density_meas' value 'not measured' was changed to '?'
- the value is perceived as not measured.

Automatic conversion script
Id: cif_fix_values 4973 2017-02-22 13:04:09Z antanas 
;
_cod_original_cell_volume 8556.8(12)
_cod_database_code 4515116
_shelx_shelxl_version_number 2018/1
_shelx_space_group_comment
;
The symmetry employed for this shelxl refinement is uniquely defined
by the following loop, which should always be used as a source of
symmetry information in preference to the above space-group names.
They are only intended as comments.
;
_olex2_refinement_description
;
1. Fixed Uiso
 At 1.2 times of:
  All C(H) groups, All C(H,H) groups
 At 1.5 times of:
  All C(H,H,H) groups
2. Restrained distances
 C21-C22A = C22A-C23 = C23-C24 = C21-C22B = C22B-C23
 1.54 with sigma of 0.0035
3. Others
 Fixed Sof: C22A(0.6) H22A(0.6) H22B(0.6) C22B(0.4) H22C(0.4) H22D(0.4)
4.a Secondary CH2 refined with riding coordinates:
 C5(H5A,H5B), C6(H6A,H6B), C7(H7A,H7B), C22A(H22A,H22B), C22B(H22C,H22D)
4.b Aromatic/amide H refined with riding coordinates:
 C3(H3), C4(H4), C12(H12), C13(H13), C14(H14), C15(H15), C16(H16), C19(H19),
 C20(H20), C28(H28), C29(H29), C30(H30), C31(H31), C32(H32)
4.c Idealised Me refined as rotating group:
 C2(H2A,H2B,H2C), C10(H10A,H10B,H10C), C18(H18A,H18B,H18C), C26(H26A,H26B,
 H26C), C34(H34A,H34B,H34C)
;
_olex2_submission_special_instructions 'No special instructions were received END'

loop_
_space_group_symop_operation_xyz
'x, y, z'
'-x, y, -z+1/2'
'x+1/2, y+1/2, z'
'-x+1/2, y+1/2, -z+1/2'
'-x, -y, -z'
'x, -y, z-1/2'
'-x+1/2, -y+1/2, -z'
'x+1/2, -y+1/2, z-1/2'

loop_
_atom_site_label
_atom_site_type_symbol
_atom_site_fract_x
_atom_site_fract_y
_atom_site_fract_z
_atom_site_U_iso_or_equiv
_atom_site_adp_type
_atom_site_occupancy
_atom_site_site_symmetry_order
_atom_site_calc_flag
_atom_site_refinement_flags_posn
_atom_site_refinement_flags_occupancy
_atom_site_disorder_assembly
_atom_site_disorder_group
Au1 Au 0.69470(2) 0.87926(3) 0.48920(2) 0.04359(10) Uani 1 1 d . . . .
Au2 Au 0.60239(2) 0.93778(2) 0.54367(2) 0.03906(9) Uani 1 1 d . . . .
P1 P 0.80695(12) 0.0946(2) 0.32634(12) 0.0596(7) Uani 1 1 d . . . .
P2 P 0.40863(13) 0.58488(18) 0.59133(15) 0.0667(8) Uani 1 1 d . . . .
F1 F 0.8098(4) 0.0567(8) 0.2668(4) 0.130(3) Uani 1 1 d . . . .
F2 F 0.7536(3) 0.0329(5) 0.3215(4) 0.098(2) Uani 1 1 d . . . .
F3 F 0.8024(4) 0.1392(7) 0.3828(4) 0.135(3) Uani 1 1 d . . . .
F4 F 0.8482(4) 0.0210(6) 0.3586(4) 0.119(3) Uani 1 1 d . . . .
F5 F 0.7661(4) 0.1716(5) 0.2911(4) 0.113(3) Uani 1 1 d . . . .
F6 F 0.8583(4) 0.1574(7) 0.3293(4) 0.137(4) Uani 1 1 d . . . .
F7 F 0.4602(4) 0.5597(6) 0.5689(4) 0.117(3) Uani 1 1 d . . . .
F8 F 0.3699(4) 0.5250(9) 0.5462(6) 0.189(6) Uani 1 1 d . . . .
F9 F 0.4470(4) 0.6451(6) 0.6397(4) 0.125(3) Uani 1 1 d . . . .
F10 F 0.3991(5) 0.6727(6) 0.5552(4) 0.153(4) Uani 1 1 d . . . .
F11 F 0.3583(4) 0.6098(6) 0.6153(5) 0.147(4) Uani 1 1 d . . . .
F12 F 0.4228(6) 0.5012(6) 0.6314(6) 0.174(5) Uani 1 1 d . . . .
N1 N 0.7526(3) 0.8167(6) 0.6089(3) 0.0475(18) Uani 1 1 d . . . .
N2 N 0.6938(3) 0.7164(5) 0.5661(3) 0.0485(18) Uani 1 1 d . . . .
N3 N 0.5118(3) 0.8731(5) 0.4365(3) 0.0459(17) Uani 1 1 d . . . .
N4 N 0.4792(3) 0.8018(6) 0.4133(3) 0.0531(19) Uani 1 1 d . . . .
N5 N 0.4963(3) 0.7373(6) 0.4525(3) 0.053(2) Uani 1 1 d . . . .
N6 N 0.6740(3) 1.0006(5) 0.6596(4) 0.0531(19) Uani 1 1 d . . . .
N7 N 0.6736(3) 1.1009(5) 0.5949(4) 0.056(2) Uani 1 1 d . . . .
N8 N 0.6411(3) 0.9525(5) 0.3683(3) 0.0403(16) Uani 1 1 d . . . .
N9 N 0.6306(3) 1.0261(5) 0.3353(3) 0.0496(18) Uani 1 1 d . . . .
N10 N 0.6552(4) 1.0917(6) 0.3689(4) 0.060(2) Uani 1 1 d . . . .
N11 N 0.8882(9) 0.7827(11) 0.2923(8) 0.162(7) Uani 1 1 d . . . .
C1 C 0.7160(3) 0.7956(7) 0.5576(4) 0.048(2) Uani 1 1 d . . . .
C2 C 0.7865(4) 0.8987(7) 0.6209(4) 0.057(3) Uani 1 1 d . . . .
H2A H 0.804689 0.908697 0.590313 0.086 Uiso 1 1 calc GR . . .
H2B H 0.815143 0.891956 0.657475 0.086 Uiso 1 1 calc GR . . .
H2C H 0.762603 0.950799 0.622978 0.086 Uiso 1 1 calc GR . . .
C3 C 0.7539(4) 0.7480(7) 0.6482(4) 0.056(2) Uani 1 1 d . . . .
H3 H 0.776352 0.746061 0.686746 0.067 Uiso 1 1 calc R . . .
C4 C 0.7173(4) 0.6845(7) 0.6212(4) 0.054(2) Uani 1 1 d . . . .
H4 H 0.709084 0.628743 0.636784 0.065 Uiso 1 1 calc R . . .
C5 C 0.6544(4) 0.6633(7) 0.5222(4) 0.058(3) Uani 1 1 d . . . .
H5A H 0.674408 0.609770 0.512813 0.070 Uiso 1 1 calc R . . .
H5B H 0.642274 0.700700 0.487130 0.070 Uiso 1 1 calc R . . .
C6 C 0.6023(4) 0.6301(6) 0.5383(5) 0.059(3) Uani 1 1 d . . . .
H6A H 0.614361 0.592496 0.573239 0.071 Uiso 1 1 calc R . . .
H6B H 0.580411 0.590671 0.507158 0.071 Uiso 1 1 calc R . . .
C7 C 0.5640(4) 0.7062(6) 0.5489(4) 0.047(2) Uani 1 1 d . . . .
H7A H 0.533772 0.678230 0.562561 0.056 Uiso 1 1 calc R . . .
H7B H 0.586086 0.745349 0.580062 0.056 Uiso 1 1 calc R . . .
C8 C 0.5376(3) 0.7656(6) 0.4984(4) 0.044(2) Uani 1 1 d . . . .
C9 C 0.5482(3) 0.8555(6) 0.4888(4) 0.0411(19) Uani 1 1 d . . . .
C10 C 0.4688(5) 0.6469(8) 0.4411(5) 0.071(3) Uani 1 1 d . . . .
H10A H 0.435598 0.651309 0.408318 0.106 Uiso 1 1 calc GR . . .
H10B H 0.457629 0.626976 0.474872 0.106 Uiso 1 1 calc GR . . .
H10C H 0.495000 0.602856 0.432649 0.106 Uiso 1 1 calc GR . . .
C11 C 0.5061(3) 0.9537(7) 0.4017(4) 0.049(2) Uani 1 1 d . . . .
C12 C 0.5247(4) 1.0363(7) 0.4263(5) 0.057(3) Uani 1 1 d . . . .
H12 H 0.540950 1.040458 0.466436 0.068 Uiso 1 1 calc R . . .
C13 C 0.5198(5) 1.1132(8) 0.3926(5) 0.069(3) Uani 1 1 d . . . .
H13 H 0.533044 1.169770 0.409826 0.082 Uiso 1 1 calc R . . .
C14 C 0.4965(5) 1.1091(10) 0.3357(6) 0.080(4) Uani 1 1 d . . . .
H14 H 0.493233 1.162141 0.312791 0.096 Uiso 1 1 calc R . . .
C15 C 0.4775(5) 1.0258(12) 0.3112(6) 0.092(5) Uani 1 1 d . . . .
H15 H 0.460364 1.022501 0.271220 0.111 Uiso 1 1 calc R . . .
C16 C 0.4828(4) 0.9469(9) 0.3440(5) 0.071(3) Uani 1 1 d . . . .
H16 H 0.470634 0.890007 0.326703 0.086 Uiso 1 1 calc R . . .
C17 C 0.6528(4) 1.0182(6) 0.6026(4) 0.046(2) Uani 1 1 d . . . .
C18 C 0.6631(4) 0.9187(7) 0.6882(4) 0.062(3) Uani 1 1 d . . . .
H18A H 0.637261 0.879547 0.660537 0.093 Uiso 1 1 calc GR . . .
H18B H 0.646250 0.935137 0.718926 0.093 Uiso 1 1 calc GR . . .
H18C H 0.698253 0.886268 0.704399 0.093 Uiso 1 1 calc GR . . .
C19 C 0.7080(5) 1.0723(8) 0.6868(5) 0.068(3) Uani 1 1 d . . . .
H19 H 0.727455 1.076560 0.726182 0.081 Uiso 1 1 calc R . . .
C20 C 0.7075(5) 1.1331(8) 0.6464(5) 0.072(3) Uani 1 1 d . . . .
H20 H 0.727113 1.189194 0.651807 0.086 Uiso 1 1 calc R . . .
C21 C 0.6625(6) 1.1437(8) 0.5392(6) 0.092(5) Uani 1 1 d D . . .
C22A C 0.7180(5) 1.1192(12) 0.5258(5) 0.070(6) Uani 0.6 1 d D P A 1
H22A H 0.747755 1.159186 0.548813 0.085 Uiso 0.6 1 calc R P A 1
H22B H 0.727926 1.056045 0.538626 0.085 Uiso 0.6 1 calc R P A 1
C22B C 0.6974(10) 1.1891(9) 0.5035(9) 0.075(9) Uani 0.4 1 d D P A 2
H22C H 0.730262 1.218180 0.530003 0.090 Uiso 0.4 1 calc R P A 2
H22D H 0.674531 1.237893 0.480386 0.090 Uiso 0.4 1 calc R P A 2
C23 C 0.7183(5) 1.1268(8) 0.4629(5) 0.098(5) Uani 1 1 d D . . .
C24 C 0.6807(4) 1.0593(7) 0.4217(5) 0.062(3) Uani 1 1 d D . . .
C25 C 0.6720(4) 0.9693(7) 0.4231(4) 0.048(2) Uani 1 1 d . . . .
C26 C 0.6526(6) 1.1837(7) 0.3459(7) 0.091(4) Uani 1 1 d . . . .
H26A H 0.633482 1.182644 0.304878 0.137 Uiso 1 1 calc GR . . .
H26B H 0.690601 1.207338 0.351728 0.137 Uiso 1 1 calc GR . . .
H26C H 0.631898 1.222853 0.365591 0.137 Uiso 1 1 calc GR . . .
C27 C 0.6199(3) 0.8677(6) 0.3412(3) 0.0417(19) Uani 1 1 d . . . .
C28 C 0.6022(3) 0.8014(6) 0.3713(4) 0.048(2) Uani 1 1 d . . . .
H28 H 0.603500 0.810621 0.410288 0.057 Uiso 1 1 calc R . . .
C29 C 0.5818(4) 0.7188(7) 0.3439(5) 0.061(3) Uani 1 1 d . . . .
H29 H 0.570002 0.671211 0.364238 0.074 Uiso 1 1 calc R . . .
C30 C 0.5796(5) 0.7091(9) 0.2877(6) 0.079(4) Uani 1 1 d . . . .
H30 H 0.565748 0.653824 0.269016 0.095 Uiso 1 1 calc R . . .
C31 C 0.5964(6) 0.7755(9) 0.2573(5) 0.079(4) Uani 1 1 d . . . .
H31 H 0.594055 0.766363 0.218031 0.095 Uiso 1 1 calc R . . .
C32 C 0.6169(5) 0.8569(8) 0.2837(4) 0.061(3) Uani 1 1 d . . . .
H32 H 0.628724 0.904002 0.262914 0.073 Uiso 1 1 calc R . . .
C33 C 0.9047(8) 0.8482(12) 0.2842(7) 0.106(5) Uani 1 1 d . . . .
C34 C 0.9272(7) 0.9338(10) 0.2761(7) 0.105(5) Uani 1 1 d . . . .
H34A H 0.915893 0.979071 0.300244 0.157 Uiso 1 1 calc GR . . .
H34B H 0.913308 0.951725 0.235843 0.157 Uiso 1 1 calc GR . . .
H34C H 0.968159 0.929824 0.286489 0.157 Uiso 1 1 calc GR . . .

loop_
_atom_site_aniso_label
_atom_site_aniso_U_11
_atom_site_aniso_U_22
_atom_site_aniso_U_33
_atom_site_aniso_U_23
_atom_site_aniso_U_13
_atom_site_aniso_U_12
Au1 0.03307(16) 0.0622(2) 0.03643(17) -0.00916(16) 0.01108(12) 0.00482(15)
Au2 0.03711(16) 0.03651(17) 0.04892(19) -0.00450(15) 0.02085(14) -0.00064(13)
P1 0.0574(16) 0.0614(17) 0.0584(16) 0.0066(13) 0.0130(13) 0.0001(13)
P2 0.0765(19) 0.0385(14) 0.093(2) -0.0150(14) 0.0365(17) -0.0153(13)
F1 0.124(7) 0.190(10) 0.084(6) -0.018(6) 0.041(5) 0.014(7)
F2 0.092(5) 0.082(5) 0.122(6) 0.012(5) 0.032(5) -0.015(4)
F3 0.161(9) 0.168(10) 0.077(5) -0.016(6) 0.034(6) 0.012(7)
F4 0.108(6) 0.106(6) 0.131(7) 0.050(6) 0.013(5) 0.035(5)
F5 0.120(6) 0.073(5) 0.111(6) -0.002(5) -0.028(5) 0.004(5)
F6 0.093(6) 0.152(8) 0.144(8) 0.055(7) -0.008(5) -0.055(6)
F7 0.121(7) 0.090(6) 0.172(8) -0.010(6) 0.094(6) -0.015(5)
F8 0.135(8) 0.202(12) 0.233(13) -0.170(11) 0.056(9) -0.057(8)
F9 0.126(7) 0.094(6) 0.135(8) -0.030(6) -0.001(6) -0.008(5)
F10 0.240(12) 0.093(7) 0.123(8) 0.038(6) 0.044(8) 0.042(7)
F11 0.121(7) 0.118(7) 0.239(12) -0.080(8) 0.113(8) -0.038(6)
F12 0.242(13) 0.074(6) 0.258(14) 0.070(8) 0.157(12) 0.035(7)
N1 0.036(4) 0.062(5) 0.042(4) -0.012(4) 0.007(3) 0.007(3)
N2 0.043(4) 0.055(5) 0.047(4) -0.006(4) 0.010(3) 0.013(4)
N3 0.034(4) 0.055(5) 0.051(4) 0.001(4) 0.016(3) 0.001(3)
N4 0.048(4) 0.058(5) 0.051(5) 0.000(4) 0.009(4) -0.001(4)
N5 0.038(4) 0.062(5) 0.059(5) -0.011(4) 0.010(4) -0.009(4)
N6 0.050(4) 0.044(4) 0.063(5) -0.007(4) 0.011(4) -0.002(4)
N7 0.064(5) 0.039(4) 0.071(6) -0.016(4) 0.031(4) -0.008(4)
N8 0.037(4) 0.045(4) 0.039(4) -0.001(3) 0.011(3) 0.003(3)
N9 0.050(4) 0.044(4) 0.060(5) 0.006(4) 0.023(4) 0.008(4)
N10 0.056(5) 0.050(5) 0.083(6) -0.008(5) 0.035(5) -0.005(4)
N11 0.22(2) 0.097(12) 0.165(16) 0.003(11) 0.056(14) -0.047(13)
C1 0.037(4) 0.062(6) 0.048(5) -0.014(5) 0.016(4) 0.009(4)
C2 0.041(5) 0.077(7) 0.052(5) -0.015(5) 0.008(4) -0.001(5)
C3 0.043(5) 0.071(7) 0.048(5) -0.003(5) 0.003(4) 0.011(5)
C4 0.056(6) 0.054(6) 0.052(6) 0.006(5) 0.015(5) 0.012(5)
C5 0.054(6) 0.053(6) 0.061(6) -0.012(5) 0.004(5) 0.010(5)
C6 0.062(6) 0.042(5) 0.067(6) -0.006(5) 0.008(5) -0.005(5)
C7 0.049(5) 0.047(5) 0.045(5) -0.001(4) 0.015(4) -0.014(4)
C8 0.034(4) 0.053(5) 0.044(5) -0.003(4) 0.010(4) -0.002(4)
C9 0.038(4) 0.048(5) 0.040(4) 0.000(4) 0.015(4) 0.005(4)
C10 0.064(7) 0.075(8) 0.062(7) -0.019(6) -0.003(5) -0.031(6)
C11 0.034(4) 0.061(6) 0.056(6) 0.014(5) 0.016(4) 0.013(4)
C12 0.054(6) 0.058(6) 0.067(6) 0.008(5) 0.030(5) 0.016(5)
C13 0.066(7) 0.066(7) 0.084(8) 0.020(6) 0.037(6) 0.021(6)
C14 0.062(7) 0.089(10) 0.097(10) 0.044(8) 0.036(7) 0.025(7)
C15 0.070(8) 0.130(13) 0.068(8) 0.048(9) 0.002(6) 0.009(8)
C16 0.056(6) 0.083(8) 0.064(7) 0.018(6) -0.003(5) -0.005(6)
C17 0.041(5) 0.038(5) 0.065(6) -0.011(4) 0.027(4) -0.006(4)
C18 0.057(6) 0.065(7) 0.059(6) 0.005(5) 0.009(5) -0.004(5)
C19 0.062(6) 0.064(7) 0.074(7) -0.025(6) 0.013(5) -0.011(5)
C20 0.087(8) 0.045(6) 0.081(8) -0.013(6) 0.020(7) -0.018(6)
C21 0.163(14) 0.053(7) 0.090(9) -0.012(6) 0.082(10) -0.026(8)
C22A 0.088(13) 0.067(12) 0.054(10) -0.017(9) 0.017(9) -0.053(11)
C22B 0.078(19) 0.08(2) 0.060(17) 0.031(15) -0.002(14) -0.001(16)
C23 0.075(8) 0.076(9) 0.160(14) -0.063(9) 0.060(9) -0.034(7)
C24 0.045(5) 0.065(7) 0.085(8) -0.031(6) 0.032(5) -0.019(5)
C25 0.037(4) 0.062(6) 0.051(5) -0.012(5) 0.020(4) -0.002(4)
C26 0.107(10) 0.035(6) 0.152(13) 0.014(7) 0.072(10) 0.000(6)
C27 0.039(4) 0.050(5) 0.037(4) 0.000(4) 0.012(3) 0.013(4)
C28 0.042(5) 0.049(5) 0.053(5) -0.011(4) 0.014(4) 0.005(4)
C29 0.054(6) 0.045(6) 0.082(8) 0.003(5) 0.013(5) 0.003(5)
C30 0.074(8) 0.067(8) 0.082(9) -0.033(7) -0.002(7) 0.007(6)
C31 0.103(10) 0.082(9) 0.049(6) -0.024(6) 0.013(6) 0.028(7)
C32 0.078(7) 0.062(7) 0.044(5) -0.001(5) 0.018(5) 0.021(5)
C33 0.151(15) 0.072(10) 0.101(12) -0.008(9) 0.044(11) -0.007(10)
C34 0.114(12) 0.091(11) 0.127(13) 0.013(10) 0.063(10) 0.011(9)

loop_
_atom_type_symbol
_atom_type_description
_atom_type_scat_dispersion_real
_atom_type_scat_dispersion_imag
_atom_type_scat_source
Au Au -2.0133 8.8022 'International Tables Vol C Tables 4.2.6.8 and 6.1.1.4'
P P 0.1023 0.0942 'International Tables Vol C Tables 4.2.6.8 and 6.1.1.4'
F F 0.0171 0.0103 'International Tables Vol C Tables 4.2.6.8 and 6.1.1.4'
N N 0.0061 0.0033 'International Tables Vol C Tables 4.2.6.8 and 6.1.1.4'
C C 0.0033 0.0016 'International Tables Vol C Tables 4.2.6.8 and 6.1.1.4'
H H 0.0000 0.0000 'International Tables Vol C Tables 4.2.6.8 and 6.1.1.4'

loop_
_geom_angle_atom_site_label_1
_geom_angle_atom_site_label_2
_geom_angle_atom_site_label_3
_geom_angle
C1 Au1 Au2 82.8(2)
C1 Au1 C25 176.7(3)
C25 Au1 Au2 94.5(2)
C9 Au2 Au1 89.3(2)
C17 Au2 Au1 94.6(2)
C17 Au2 C9 175.5(3)
F1 P1 F2 88.6(5)
F1 P1 F5 86.6(5)
F2 P1 F5 88.4(4)
F3 P1 F1 175.5(6)
F3 P1 F2 92.7(5)
F3 P1 F5 89.1(5)
F3 P1 F6 87.9(6)
F4 P1 F1 91.6(5)
F4 P1 F2 93.5(5)
F4 P1 F3 92.7(6)
F4 P1 F5 177.4(6)
F4 P1 F6 88.4(5)
F6 P1 F1 90.7(6)
F6 P1 F2 178.0(5)
F6 P1 F5 89.8(5)
F7 P2 F9 90.4(5)
F8 P2 F7 91.6(6)
F8 P2 F9 177.4(7)
F8 P2 F10 96.1(8)
F8 P2 F11 89.5(6)
F8 P2 F12 89.0(8)
F10 P2 F7 90.7(6)
F10 P2 F9 85.5(6)
F10 P2 F11 90.1(6)
F10 P2 F12 174.8(8)
F11 P2 F7 178.6(7)
F11 P2 F9 88.4(5)
F12 P2 F7 87.9(5)
F12 P2 F9 89.5(7)
F12 P2 F11 91.1(6)
C1 N1 C2 125.2(8)
C1 N1 C3 110.4(8)
C3 N1 C2 124.4(8)
C1 N2 C4 111.3(8)
C1 N2 C5 125.3(8)
C4 N2 C5 123.1(9)
N4 N3 C9 114.2(8)
N4 N3 C11 116.3(7)
C9 N3 C11 129.4(8)
N5 N4 N3 102.6(7)
N4 N5 C8 113.0(8)
N4 N5 C10 117.8(8)
C8 N5 C10 129.2(9)
C17 N6 C18 124.8(8)
C17 N6 C19 110.6(9)
C19 N6 C18 124.6(9)
C17 N7 C20 110.0(9)
C17 N7 C21 122.5(9)
C20 N7 C21 127.4(9)
N9 N8 C25 114.0(8)
N9 N8 C27 116.2(7)
C25 N8 C27 129.8(8)
N10 N9 N8 104.1(8)
N9 N10 C24 110.6(8)
N9 N10 C26 118.9(10)
C24 N10 C26 130.5(10)
N1 C1 Au1 124.9(7)
N2 C1 Au1 129.5(7)
N2 C1 N1 105.0(8)
C4 C3 N1 106.6(8)
C3 C4 N2 106.7(9)
N2 C5 C6 115.3(8)
C5 C6 C7 114.6(8)
C8 C7 C6 116.0(8)
N5 C8 C7 123.8(8)
N5 C8 C9 107.0(8)
C9 C8 C7 129.3(8)
N3 C9 Au2 130.7(7)
N3 C9 C8 103.3(8)
C8 C9 Au2 126.0(6)
C12 C11 N3 120.3(9)
C16 C11 N3 119.2(10)
C16 C11 C12 120.5(10)
C11 C12 C13 120.0(11)
C14 C13 C12 121.0(13)
C13 C14 C15 118.7(12)
C14 C15 C16 121.5(12)
C11 C16 C15 118.2(12)
N6 C17 Au2 127.1(7)
N7 C17 Au2 128.1(8)
N7 C17 N6 104.8(8)
C20 C19 N6 106.2(10)
C19 C20 N7 108.5(10)
N7 C21 C22A 98.2(10)
N7 C21 C22B 136.4(15)
C23 C22A C21 116.1(10)
C21 C22B C23 116.4(10)
C24 C23 C22A 115.8(10)
C24 C23 C22B 123.6(12)
N10 C24 C23 115.8(11)
C25 C24 N10 109.5(8)
C25 C24 C23 134.1(12)
N8 C25 Au1 127.7(7)
C24 C25 Au1 130.4(8)
C24 C25 N8 101.8(9)
C28 C27 N8 120.4(7)
C28 C27 C32 121.5(9)
C32 C27 N8 118.1(9)
C27 C28 C29 119.4(9)
C30 C29 C28 118.4(11)
C29 C30 C31 122.4(11)
C30 C31 C32 119.9(11)
C27 C32 C31 118.4(11)
N11 C33 C34 178(2)

loop_
_geom_bond_atom_site_label_1
_geom_bond_atom_site_label_2
_geom_bond_distance
Au1 Au2 3.0680(5)
Au1 C1 2.020(10)
Au1 C25 2.040(10)
Au2 C9 2.020(9)
Au2 C17 2.012(9)
P1 F1 1.571(9)
P1 F2 1.585(8)
P1 F3 1.553(9)
P1 F4 1.549(8)
P1 F5 1.606(8)
P1 F6 1.562(8)
P2 F7 1.567(8)
P2 F8 1.527(9)
P2 F9 1.571(9)
P2 F10 1.545(9)
P2 F11 1.560(9)
P2 F12 1.551(10)
N1 C1 1.365(11)
N1 C2 1.457(12)
N1 C3 1.386(13)
N2 C1 1.331(12)
N2 C4 1.388(12)
N2 C5 1.463(12)
N3 N4 1.351(10)
N3 C9 1.369(11)
N3 C11 1.443(12)
N4 N5 1.330(11)
N5 C8 1.358(11)
N5 C10 1.488(12)
N6 C17 1.365(12)
N6 C18 1.454(12)
N6 C19 1.400(12)
N7 C17 1.357(11)
N7 C20 1.388(14)
N7 C21 1.448(15)
N8 N9 1.331(10)
N8 C25 1.366(11)
N8 C27 1.443(11)
N9 N10 1.305(11)
N10 C24 1.353(14)
N10 C26 1.461(13)
N11 C33 1.088(19)
C3 C4 1.344(14)
C5 C6 1.531(14)
C6 C7 1.538(13)
C7 C8 1.505(12)
C8 C9 1.382(12)
C11 C12 1.380(14)
C11 C16 1.366(14)
C12 C13 1.384(14)
C13 C14 1.346(17)
C14 C15 1.390(19)
C15 C16 1.394(17)
C19 C20 1.326(16)
C21 C22A 1.544(4)
C21 C22B 1.537(4)
C22A C23 1.535(4)
C22B C23 1.538(4)
C23 C24 1.533(4)
C24 C25 1.347(14)
C27 C28 1.363(13)
C27 C32 1.388(12)
C28 C29 1.412(13)
C29 C30 1.358(16)
C30 C31 1.359(18)
C31 C32 1.389(16)
C33 C34 1.41(2)
